data_4338477
loop_
_publ_author_name
'L\'opez-Banet, Luisa'
'Santana, M. Dolores'
'Piernas, Mar\'ia Jos\'e'
'Garc\'ia, Gabriel'
'Cerezo, Javier'
'Requena, Alberto'
'Z\'u\~niga, Jos\'e'
'P\'erez, Jos\'e'
'Garc\'ia, Lu\'is'

_publ_section_title
;
 Structure and Spectroscopic Properties of Nickel Benzazolate Complexes
 with Hydrotris(pyrazolyl)borate Ligand.
;
_journal_issue 11
_journal_name_full 'Inorganic chemistry'
_journal_page_first 5502
_journal_page_last 5514
_journal_paper_doi 10.1021/ic5001655
_journal_volume 53
_journal_year 2014
_chemical_formula_moiety 'C28 H30 B N7 Ni O S'
_chemical_formula_sum 'C28 H30 B N7 Ni O S'
_chemical_formula_weight 582.17
_chemical_name_systematic
;
 ?
;
_space_group_IT_number 4
_symmetry_cell_setting monoclinic
_symmetry_space_group_name_Hall 'P 2yb'
_symmetry_space_group_name_H-M 'P 1 21 1'
_atom_sites_solution_hydrogens geom
_atom_sites_solution_primary direct
_atom_sites_solution_secondary difmap
_audit_creation_method SHELXL-97
_cell_angle_alpha 90.00
_cell_angle_beta 105.859(2)
_cell_angle_gamma 90.00
_cell_formula_units_Z 2
_cell_length_a 7.9381(8)
_cell_length_b 15.9889(16)
_cell_length_c 11.4582(11)
_cell_measurement_temperature 100(2)
_cell_volume 1398.9(2)
_computing_structure_refinement 'SHELXL-97 (Sheldrick, 1997)'
_diffrn_ambient_temperature 100(2)
_diffrn_measured_fraction_theta_full 0.000
_diffrn_measured_fraction_theta_max 0.945
_diffrn_radiation_monochromator graphite
_diffrn_radiation_source 'fine-focus sealed tube'
_diffrn_radiation_type MoK\a
_diffrn_radiation_wavelength 0.71073
_diffrn_reflns_av_R_equivalents 0.0269
_diffrn_reflns_av_sigmaI/netI 0.0437
_diffrn_reflns_limit_h_max 10
_diffrn_reflns_limit_h_min -10
_diffrn_reflns_limit_k_max 21
_diffrn_reflns_limit_k_min -21
_diffrn_reflns_limit_l_max 15
_diffrn_reflns_limit_l_min -14
_diffrn_reflns_number 17199
_diffrn_reflns_theta_full 0.50
_diffrn_reflns_theta_max 28.65
_diffrn_reflns_theta_min 1.85
_exptl_absorpt_coefficient_mu 0.803
_exptl_absorpt_correction_T_max 0.9534
_exptl_absorpt_correction_T_min 0.8623
_exptl_absorpt_correction_type none
_exptl_crystal_colour green
_exptl_crystal_density_diffrn 1.382
_exptl_crystal_density_method 'not measured'
_exptl_crystal_description block
_exptl_crystal_F_000 608
_exptl_crystal_size_max 0.19
_exptl_crystal_size_mid 0.12
_exptl_crystal_size_min 0.06
_refine_diff_density_max 0.514
_refine_diff_density_min -0.280
_refine_diff_density_rms 0.071
_refine_ls_abs_structure_details 'Flack H D (1983), Acta Cryst. A39, 876-881'
_refine_ls_abs_structure_Flack 0.015(10)
_refine_ls_extinction_method none
_refine_ls_goodness_of_fit_ref 1.041
_refine_ls_hydrogen_treatment constr
_refine_ls_matrix_type full
_refine_ls_number_parameters 352
_refine_ls_number_reflns 6613
_refine_ls_number_restraints 1
_refine_ls_restrained_S_all 1.041
_refine_ls_R_factor_all 0.0409
_refine_ls_R_factor_gt 0.0385
_refine_ls_shift/su_max 0.000
_refine_ls_shift/su_mean 0.000
_refine_ls_structure_factor_coef Fsqd
_refine_ls_weighting_details 'calc w=1/[\s^2^(Fo^2^)+(0.0599P)^2^+0.0000P] where P=(Fo^2^+2Fc^2^)/3'
_refine_ls_weighting_scheme calc
_refine_ls_wR_factor_gt 0.0947
_refine_ls_wR_factor_ref 0.0960
_reflns_number_gt 6295
_reflns_number_total 6613
_reflns_threshold_expression >2sigma(I)
_cod_data_source_file ic5001655_si_003.cif
_cod_data_source_block lu77s
_cod_depositor_comments 'Adding full bibliography for 4338477--4338479.cif.'
_cod_original_sg_symbol_H-M P21
_cod_database_code 4338477

loop_
_symmetry_equiv_pos_as_xyz
'x, y, z'
'-x, y+1/2, -z'

loop_
_atom_site_label
_atom_site_type_symbol
_atom_site_fract_x
_atom_site_fract_y
_atom_site_fract_z
_atom_site_U_iso_or_equiv
_atom_site_adp_type
_atom_site_occupancy
_atom_site_symmetry_multiplicity
_atom_site_calc_flag
_atom_site_refinement_flags
C17 C 0.0408(4) 0.79913(18) 0.2324(3) 0.0357(7) Uani 1 1 d .
H17 H -0.0004 0.8552 0.2260 0.043 Uiso 1 1 calc R
O1 O 0.2081(3) 0.82577(15) 0.43167(18) 0.0418(5) Uani 1 1 d .
Ni1 Ni 0.34910(4) 0.816939(19) 0.59564(2) 0.01975(8) Uani 1 1 d .
S1 S 0.40184(9) 0.54919(4) 0.45658(6) 0.02337(14) Uani 1 1 d .
N6 N 0.3930(3) 0.97341(14) 0.7391(2) 0.0245(5) Uani 1 1 d .
N7 N 0.4047(3) 0.69294(13) 0.56168(18) 0.0195(4) Uani 1 1 d .
C22 C 0.3366(3) 0.65279(15) 0.4586(2) 0.0188(5) Uani 1 1 d .
N5 N 0.2889(3) 0.94154(14) 0.6322(2) 0.0238(4) Uani 1 1 d .
C23 C 0.5297(3) 0.55861(17) 0.6043(2) 0.0221(5) Uani 1 1 d .
N4 N 0.4343(3) 0.84056(13) 0.85826(19) 0.0244(5) Uani 1 1 d .
N1 N 0.6030(3) 0.84900(14) 0.64737(19) 0.0231(4) Uani 1 1 d .
N3 N 0.3354(3) 0.79271(13) 0.76596(19) 0.0233(5) Uani 1 1 d .
C6 C 0.4114(3) 0.8144(2) 0.9647(2) 0.0306(5) Uani 1 1 d .
C28 C 0.5174(3) 0.64033(16) 0.6462(2) 0.0211(5) Uani 1 1 d .
N2 N 0.6651(3) 0.88753(14) 0.7579(2) 0.0228(4) Uani 1 1 d .
C21 C 0.2180(3) 0.68785(15) 0.3498(2) 0.0207(5) Uani 1 1 d .
C10 C 0.1327(4) 0.67253(19) 0.7410(3) 0.0347(7) Uani 1 1 d .
H10A H 0.1287 0.6802 0.6554 0.052 Uiso 1 1 calc R
H10B H 0.0146 0.6789 0.7509 0.052 Uiso 1 1 calc R
H10C H 0.1770 0.6165 0.7674 0.052 Uiso 1 1 calc R
C13 C 0.1743(3) 1.00245(17) 0.5829(3) 0.0277(6) Uani 1 1 d .
C20 C 0.1581(4) 0.63615(18) 0.2474(2) 0.0286(6) Uani 1 1 d .
H20 H 0.1979 0.5799 0.2512 0.034 Uiso 1 1 calc R
C26 C 0.7193(4) 0.60115(19) 0.8343(2) 0.0293(6) Uani 1 1 d .
H26 H 0.7850 0.6150 0.9144 0.035 Uiso 1 1 calc R
C8 C 0.2510(3) 0.73651(16) 0.8158(3) 0.0265(6) Uani 1 1 d .
C5 C 0.7174(4) 0.79318(19) 0.4823(3) 0.0345(7) Uani 1 1 d .
H5A H 0.5937 0.7795 0.4464 0.052 Uiso 1 1 calc R
H5B H 0.7872 0.7417 0.4937 0.052 Uiso 1 1 calc R
H5C H 0.7575 0.8310 0.4281 0.052 Uiso 1 1 calc R
C16 C 0.1609(4) 0.77184(18) 0.3438(2) 0.0281(6) Uani 1 1 d .
C27 C 0.6166(3) 0.66182(19) 0.7624(2) 0.0266(5) Uani 1 1 d .
H27 H 0.6139 0.7172 0.7919 0.032 Uiso 1 1 calc R
C25 C 0.7283(4) 0.52054(19) 0.7918(3) 0.0301(6) Uani 1 1 d .
H25 H 0.8005 0.4804 0.8431 0.036 Uiso 1 1 calc R
C15 C 0.0341(4) 0.9919(2) 0.4670(3) 0.0332(6) Uani 1 1 d .
H15A H 0.0430 0.9361 0.4337 0.050 Uiso 1 1 calc R
H15B H 0.0479 1.0344 0.4087 0.050 Uiso 1 1 calc R
H15C H -0.0808 0.9982 0.4823 0.050 Uiso 1 1 calc R
C11 C 0.3440(4) 1.05214(18) 0.7563(3) 0.0295(6) Uani 1 1 d .
C7 C 0.2957(4) 0.74805(19) 0.9404(3) 0.0331(6) Uani 1 1 d .
H7 H 0.2550 0.7166 0.9976 0.040 Uiso 1 1 calc R
C12 C 0.2053(4) 1.07277(18) 0.6577(3) 0.0318(6) Uani 1 1 d .
H12 H 0.1437 1.1244 0.6438 0.038 Uiso 1 1 calc R
C1 C 0.8403(3) 0.89645(17) 0.7814(2) 0.0259(5) Uani 1 1 d .
C19 C 0.0445(4) 0.6644(2) 0.1431(3) 0.0331(6) Uani 1 1 d .
H19 H 0.0063 0.6281 0.0754 0.040 Uiso 1 1 calc R
B1 B 0.5313(4) 0.91675(19) 0.8250(3) 0.0244(6) Uani 1 1 d .
H1 H 0.5923 0.9483 0.9000 0.029 Uiso 1 1 calc R
C4 C 0.9536(4) 0.93364(19) 0.8964(3) 0.0323(6) Uani 1 1 d .
H4A H 0.8803 0.9509 0.9485 0.049 Uiso 1 1 calc R
H4B H 1.0157 0.9824 0.8769 0.049 Uiso 1 1 calc R
H4C H 1.0388 0.8919 0.9389 0.049 Uiso 1 1 calc R
C18 C -0.0155(4) 0.7470(2) 0.1359(2) 0.0321(6) Uani 1 1 d .
H18 H -0.0957 0.7666 0.0636 0.038 Uiso 1 1 calc R
C24 C 0.6336(4) 0.49749(17) 0.6757(2) 0.0277(6) Uani 1 1 d .
H24 H 0.6395 0.4423 0.6462 0.033 Uiso 1 1 calc R
C3 C 0.7387(3) 0.83499(15) 0.6028(2) 0.0235(5) Uani 1 1 d .
C2 C 0.8917(3) 0.86424(17) 0.6852(3) 0.0272(6) Uani 1 1 d .
H2 H 1.0073 0.8623 0.6766 0.033 Uiso 1 1 calc R
C14 C 0.4336(4) 1.1038(2) 0.8640(3) 0.0401(7) Uani 1 1 d .
H14A H 0.5278 1.0710 0.9177 0.060 Uiso 1 1 calc R
H14B H 0.3488 1.1201 0.9080 0.060 Uiso 1 1 calc R
H14C H 0.4829 1.1540 0.8370 0.060 Uiso 1 1 calc R
C9 C 0.4999(5) 0.8539(2) 1.0837(3) 0.0427(8) Uani 1 1 d .
H9A H 0.5744 0.8999 1.0708 0.064 Uiso 1 1 calc R
H9B H 0.5720 0.8121 1.1373 0.064 Uiso 1 1 calc R
H9C H 0.4114 0.8756 1.1210 0.064 Uiso 1 1 calc R

loop_
_atom_site_aniso_label
_atom_site_aniso_U_11
_atom_site_aniso_U_22
_atom_site_aniso_U_33
_atom_site_aniso_U_23
_atom_site_aniso_U_13
_atom_site_aniso_U_12
C17 0.0399(16) 0.0294(17) 0.0285(13) 0.0074(11) -0.0061(12) -0.0003(12)
O1 0.0535(12) 0.0253(11) 0.0322(10) -0.0023(9) -0.0124(9) 0.0059(11)
Ni1 0.01506(14) 0.02127(15) 0.02136(14) -0.00072(13) 0.00234(10) -0.00106(13)
S1 0.0257(3) 0.0212(3) 0.0217(3) -0.0004(2) 0.0040(2) -0.0009(2)
N6 0.0200(11) 0.0246(11) 0.0308(11) -0.0049(9) 0.0099(9) -0.0002(9)
N7 0.0141(10) 0.0227(11) 0.0196(10) 0.0018(8) 0.0012(8) -0.0011(8)
C22 0.0175(11) 0.0180(11) 0.0217(11) 0.0006(9) 0.0069(9) -0.0032(9)
N5 0.0190(11) 0.0255(11) 0.0274(11) 0.0011(9) 0.0076(9) 0.0011(8)
C23 0.0207(12) 0.0282(13) 0.0180(11) 0.0027(9) 0.0064(9) -0.0008(10)
N4 0.0223(11) 0.0269(12) 0.0247(10) -0.0029(8) 0.0075(8) 0.0056(8)
N1 0.0198(10) 0.0242(10) 0.0242(10) -0.0057(8) 0.0043(8) -0.0020(8)
N3 0.0175(10) 0.0264(12) 0.0251(10) 0.0006(8) 0.0042(8) 0.0012(8)
C6 0.0358(14) 0.0299(13) 0.0285(12) 0.0008(14) 0.0127(10) 0.0129(15)
C28 0.0158(11) 0.0249(13) 0.0240(12) 0.0034(10) 0.0079(9) -0.0002(10)
N2 0.0187(11) 0.0220(11) 0.0255(11) -0.0032(8) 0.0024(8) -0.0011(8)
C21 0.0159(12) 0.0251(13) 0.0202(11) 0.0012(9) 0.0035(9) -0.0072(9)
C10 0.0251(15) 0.0320(15) 0.0474(17) 0.0083(13) 0.0108(13) -0.0042(11)
C13 0.0177(12) 0.0298(14) 0.0385(15) 0.0069(12) 0.0124(11) 0.0033(10)
C20 0.0266(14) 0.0296(15) 0.0268(13) -0.0023(11) 0.0024(11) -0.0032(11)
C26 0.0228(14) 0.0417(16) 0.0214(12) 0.0040(11) 0.0025(10) 0.0040(12)
C8 0.0199(13) 0.0235(13) 0.0381(14) 0.0072(11) 0.0113(11) 0.0077(10)
C5 0.0320(15) 0.0405(18) 0.0369(15) -0.0073(12) 0.0195(13) -0.0018(12)
C16 0.0265(14) 0.0268(14) 0.0253(13) 0.0044(11) -0.0027(11) -0.0041(11)
C27 0.0190(13) 0.0333(14) 0.0266(13) -0.0013(11) 0.0046(10) 0.0027(11)
C25 0.0232(13) 0.0376(15) 0.0291(14) 0.0125(12) 0.0066(11) 0.0068(11)
C15 0.0246(14) 0.0382(16) 0.0362(15) 0.0086(13) 0.0072(12) 0.0068(12)
C11 0.0260(14) 0.0256(13) 0.0420(15) -0.0042(12) 0.0175(12) -0.0001(11)
C7 0.0364(16) 0.0316(15) 0.0361(15) 0.0107(12) 0.0180(12) 0.0105(13)
C12 0.0264(14) 0.0257(14) 0.0483(17) 0.0040(12) 0.0186(13) 0.0080(11)
C1 0.0194(12) 0.0219(12) 0.0331(14) 0.0047(11) 0.0017(10) -0.0008(10)
C19 0.0357(16) 0.0363(16) 0.0232(13) -0.0022(12) 0.0011(12) -0.0067(13)
B1 0.0226(15) 0.0272(15) 0.0220(14) -0.0067(11) 0.0036(11) -0.0006(11)
C4 0.0234(14) 0.0298(15) 0.0367(15) 0.0007(12) -0.0039(12) -0.0026(11)
C18 0.0279(15) 0.0387(16) 0.0235(12) 0.0093(11) -0.0033(11) -0.0063(12)
C24 0.0277(14) 0.0252(13) 0.0313(13) 0.0051(11) 0.0099(11) 0.0032(11)
C3 0.0191(12) 0.0206(14) 0.0322(13) -0.0017(10) 0.0094(10) 0.0020(9)
C2 0.0164(12) 0.0254(13) 0.0401(15) 0.0027(11) 0.0080(11) 0.0003(10)
C14 0.0387(17) 0.0298(15) 0.054(2) -0.0180(14) 0.0170(15) 0.0007(13)
C9 0.058(2) 0.0440(18) 0.0267(14) -0.0021(13) 0.0120(14) 0.0120(16)

loop_
_atom_type_symbol
_atom_type_description
_atom_type_scat_dispersion_real
_atom_type_scat_dispersion_imag
_atom_type_scat_source
C C 0.0033 0.0016 'International Tables Vol C Tables 4.2.6.8 and 6.1.1.4'
H H 0.0000 0.0000 'International Tables Vol C Tables 4.2.6.8 and 6.1.1.4'
B B 0.0013 0.0007 'International Tables Vol C Tables 4.2.6.8 and 6.1.1.4'
N N 0.0061 0.0033 'International Tables Vol C Tables 4.2.6.8 and 6.1.1.4'
Ni Ni 0.3393 1.1124 'International Tables Vol C Tables 4.2.6.8 and 6.1.1.4'
O O 0.0106 0.0060 'International Tables Vol C Tables 4.2.6.8 and 6.1.1.4'
S S 0.1246 0.1234 'International Tables Vol C Tables 4.2.6.8 and 6.1.1.4'

loop_
_geom_angle_atom_site_label_1
_geom_angle_atom_site_label_2
_geom_angle_atom_site_label_3
_geom_angle
C18 C17 C16 121.8(3)
C16 O1 Ni1 132.8(2)
O1 Ni1 N1 122.87(10)
O1 Ni1 N3 142.32(10)
N1 Ni1 N3 94.51(9)
O1 Ni1 N7 89.07(9)
N1 Ni1 N7 92.93(8)
N3 Ni1 N7 93.88(8)
O1 Ni1 N5 91.24(9)
N1 Ni1 N5 87.93(9)
N3 Ni1 N5 85.11(9)
N7 Ni1 N5 178.73(9)
C23 S1 C22 90.08(12)
C11 N6 N5 110.4(2)
C11 N6 B1 129.5(2)
N5 N6 B1 119.9(2)
C22 N7 C28 110.7(2)
C22 N7 Ni1 124.81(16)
C28 N7 Ni1 124.52(17)
N7 C22 C21 126.1(2)
N7 C22 S1 115.08(18)
C21 C22 S1 118.81(18)
C13 N5 N6 106.2(2)
C13 N5 Ni1 139.52(19)
N6 N5 Ni1 114.32(16)
C24 C23 C28 122.6(2)
C24 C23 S1 127.6(2)
C28 C23 S1 109.82(19)
C6 N4 N3 109.6(2)
C6 N4 B1 131.9(2)
N3 N4 B1 118.1(2)
C3 N1 N2 107.8(2)
C3 N1 Ni1 134.16(17)
N2 N1 Ni1 117.73(16)
C8 N3 N4 107.1(2)
C8 N3 Ni1 134.91(19)
N4 N3 Ni1 117.96(16)
N4 C6 C7 107.6(2)
N4 C6 C9 123.3(3)
C7 C6 C9 129.1(3)
C27 C28 C23 118.8(2)
C27 C28 N7 126.8(2)
C23 C28 N7 114.3(2)
C1 N2 N1 108.8(2)
C1 N2 B1 132.9(2)
N1 N2 B1 118.2(2)
C20 C21 C16 119.1(2)
C20 C21 C22 118.7(2)
C16 C21 C22 122.2(2)
N5 C13 C12 109.9(2)
N5 C13 C15 123.1(3)
C12 C13 C15 127.0(3)
C19 C20 C21 121.9(3)
C27 C26 C25 121.4(3)
N3 C8 C7 109.5(3)
N3 C8 C10 121.7(3)
C7 C8 C10 128.9(3)
O1 C16 C21 124.8(2)
O1 C16 C17 117.9(3)
C21 C16 C17 117.3(2)
C26 C27 C28 118.9(3)
C26 C25 C24 121.2(3)
N6 C11 C12 107.5(3)
N6 C11 C14 123.1(3)
C12 C11 C14 129.5(3)
C6 C7 C8 106.2(2)
C11 C12 C13 106.1(2)
N2 C1 C2 108.4(2)
N2 C1 C4 123.7(3)
C2 C1 C4 127.9(2)
C20 C19 C18 119.9(3)
N4 B1 N2 110.0(2)
N4 B1 N6 107.7(2)
N2 B1 N6 109.0(2)
C17 C18 C19 120.0(3)
C25 C24 C23 117.1(3)
N1 C3 C2 109.2(2)
N1 C3 C5 121.9(2)
C2 C3 C5 128.9(2)
C1 C2 C3 105.8(2)

loop_
_geom_bond_atom_site_label_1
_geom_bond_atom_site_label_2
_geom_bond_distance
C17 C18 1.359(4)
C17 C16 1.436(4)
O1 C16 1.301(4)
O1 Ni1 1.9114(19)
Ni1 N1 2.006(2)
Ni1 N3 2.022(2)
Ni1 N7 2.091(2)
Ni1 N5 2.117(2)
S1 C23 1.726(2)
S1 C22 1.738(3)
N6 C11 1.348(4)
N6 N5 1.375(3)
N6 B1 1.550(4)
N7 C22 1.323(3)
N7 C28 1.405(3)
C22 C21 1.453(3)
N5 C13 1.347(3)
C23 C24 1.391(4)
C23 C28 1.405(4)
N4 C6 1.348(3)
N4 N3 1.366(3)
N4 B1 1.544(4)
N1 C3 1.331(3)
N1 N2 1.373(3)
N3 C8 1.338(3)
C6 C7 1.381(4)
C6 C9 1.492(4)
C28 C27 1.392(4)
N2 C1 1.350(3)
N2 B1 1.544(4)
C21 C20 1.407(4)
C21 C16 1.413(4)
C10 C8 1.491(4)
C13 C12 1.394(4)
C13 C15 1.491(4)
C20 C19 1.363(4)
C26 C27 1.384(4)
C26 C25 1.387(4)
C8 C7 1.386(4)
C5 C3 1.501(4)
C25 C24 1.387(4)
C11 C12 1.385(4)
C11 C14 1.493(4)
C1 C2 1.376(4)
C1 C4 1.500(4)
C19 C18 1.398(4)
C3 C2 1.400(4)
